data_7212027
loop_
_publ_author_name
'Hsu, Yi-Fen'
'Hsu, Wayne'
'Wu, Chia-Jun'
'Cheng, Pei-Chi'
'Yeh, Chun-Wei'
'Chang, Wen-Jung'
'Chen, Jhy-Der'
'Wang, Ju-Chun'

_publ_section_title
;
 Roles of halide anions in the structural diversity of Zn(ii) complexes
 containing the flexible N,N&#x2032;-di(4-pyridyl)adipoamide ligand
;
_journal_issue 3
_journal_name_full CrystEngComm
_journal_page_first 702
_journal_paper_doi 10.1039/b918484h
_journal_volume 12
_journal_year 2010
_chemical_formula_sum 'C48 H74 I4 N12 O9 Zn2'
_chemical_formula_weight 1601.53
_chemical_name_systematic
;
?
;
_space_group_IT_number 2
_symmetry_cell_setting triclinic
_symmetry_space_group_name_Hall '-P 1'
_symmetry_space_group_name_H-M 'P -1'
_atom_sites_solution_hydrogens geom
_atom_sites_solution_primary direct
_atom_sites_solution_secondary difmap
_audit_creation_method SHELXL-97
_cell_angle_alpha 88.101(3)
_cell_angle_beta 76.706(4)
_cell_angle_gamma 76.982(3)
_cell_formula_units_Z 1
_cell_length_a 9.2189(16)
_cell_length_b 9.4608(17)
_cell_length_c 19.696(3)
_cell_measurement_reflns_used 3570
_cell_measurement_temperature 293(2)
_cell_measurement_theta_max 25.8645
_cell_measurement_theta_min 2.210
_cell_volume 1628.5(5)
_computing_cell_refinement 'Bruker SMART'
_computing_data_collection 'Bruker SMART'
_computing_data_reduction 'Bruker SHELXTL'
_computing_molecular_graphics 'Bruker SHELXTL'
_computing_publication_material 'Bruker SHELXTL'
_computing_structure_refinement 'SHELXL-97 (Sheldrick, 1997)'
_computing_structure_solution 'SHELXS-97 (Sheldrick, 1990)'
_diffrn_ambient_temperature 293(2)
_diffrn_measured_fraction_theta_full 0.982
_diffrn_measured_fraction_theta_max 0.982
_diffrn_measurement_device_type 'CCD area detector'
_diffrn_measurement_method 'phi and omega scans'
_diffrn_radiation_monochromator graphite
_diffrn_radiation_source 'fine-focus sealed tube'
_diffrn_radiation_type MoK\a
_diffrn_radiation_wavelength 0.71073
_diffrn_reflns_av_R_equivalents 0.0499
_diffrn_reflns_av_sigmaI/netI 0.0559
_diffrn_reflns_limit_h_max 8
_diffrn_reflns_limit_h_min -11
_diffrn_reflns_limit_k_max 11
_diffrn_reflns_limit_k_min -10
_diffrn_reflns_limit_l_max 23
_diffrn_reflns_limit_l_min -24
_diffrn_reflns_number 9057
_diffrn_reflns_theta_full 26.03
_diffrn_reflns_theta_max 26.03
_diffrn_reflns_theta_min 2.13
_exptl_absorpt_coefficient_mu 2.687
_exptl_absorpt_correction_T_max 0.9881
_exptl_absorpt_correction_T_min 0.6959
_exptl_absorpt_correction_type empirical
_exptl_absorpt_process_details empirical
_exptl_crystal_colour colorless
_exptl_crystal_density_diffrn 1.633
_exptl_crystal_density_method 'not measured'
_exptl_crystal_description parallelepiped
_exptl_crystal_F_000 790
_exptl_crystal_size_max 0.32
_exptl_crystal_size_mid 0.24
_exptl_crystal_size_min 0.22
_refine_diff_density_max 0.788
_refine_diff_density_min -1.046
_refine_diff_density_rms 0.112
_refine_ls_extinction_method none
_refine_ls_goodness_of_fit_ref 1.074
_refine_ls_hydrogen_treatment constr
_refine_ls_matrix_type full
_refine_ls_number_parameters 340
_refine_ls_number_reflns 6316
_refine_ls_number_restraints 11
_refine_ls_restrained_S_all 1.073
_refine_ls_R_factor_all 0.0906
_refine_ls_R_factor_gt 0.0542
_refine_ls_shift/su_max 0.000
_refine_ls_shift/su_mean 0.000
_refine_ls_structure_factor_coef Fsqd
_refine_ls_weighting_details 'calc w=1/[\s^2^(Fo^2^)+(0.0466P)^2^+5.9824P] where P=(Fo^2^+2Fc^2^)/3'
_refine_ls_weighting_scheme calc
_refine_ls_wR_factor_gt 0.1255
_refine_ls_wR_factor_ref 0.1447
_reflns_number_gt 4242
_reflns_number_total 6316
_reflns_threshold_expression >2sigma(I)
_cod_data_source_file b918484h.txt
_cod_data_source_block 6
_cod_depositor_comments
;
The following automatic conversions were performed:

'_symmetry_cell_setting' value 'Triclinic' changed to 'triclinic'
according to /home/saulius/struct/CIF-dictionaries/cif_core.dic
dictionary named 'cif_core.dic' version 2.4.2 from 2011-04-26.

Automatic conversion script
Id: cif_fix_values 1891 2012-01-12 08:04:46Z andrius 
;
_cod_original_sg_symbol_H-M P-1
_cod_database_code 7212027

loop_
_symmetry_equiv_pos_as_xyz
'x, y, z'
'-x, -y, -z'

loop_
_atom_site_label
_atom_site_type_symbol
_atom_site_fract_x
_atom_site_fract_y
_atom_site_fract_z
_atom_site_U_iso_or_equiv
_atom_site_adp_type
_atom_site_occupancy
_atom_site_symmetry_multiplicity
_atom_site_calc_flag
_atom_site_refinement_flags
Zn Zn 0.48575(10) 1.28170(9) 0.24331(4) 0.0470(2) Uani 1 1 d .
I1 I 0.39541(8) 1.49905(6) 0.32782(3) 0.0732(2) Uani 1 1 d .
I2 I 0.75754(6) 1.13014(6) 0.22569(3) 0.0696(2) Uani 1 1 d .
O1 O 0.0948(6) 0.7344(6) 0.2152(3) 0.0646(14) Uani 1 1 d .
O2 O -0.4412(7) 0.7479(6) 0.1119(3) 0.0671(15) Uani 1 1 d .
N1 N 0.3392(7) 1.1444(6) 0.2690(3) 0.0487(14) Uani 1 1 d .
N2 N 0.0247(7) 0.8807(6) 0.3119(3) 0.0516(15) Uani 1 1 d .
H2A H -0.0408 0.9005 0.3511 0.062 Uiso 1 1 calc R
N3 N -0.2971(7) 0.5642(6) 0.0380(3) 0.0475(14) Uani 1 1 d .
H3A H -0.2271 0.4861 0.0359 0.057 Uiso 1 1 calc R
N4 N -0.4446(6) 0.6533(6) -0.1478(3) 0.0459(14) Uani 1 1 d .
C1 C 0.2005(9) 1.1861(9) 0.3114(4) 0.064(2) Uani 1 1 d .
H1A H 0.1737 1.2782 0.3320 0.077 Uiso 1 1 calc R
C2 C 0.0976(9) 1.1016(9) 0.3258(4) 0.064(2) Uani 1 1 d .
H2B H 0.0033 1.1357 0.3562 0.076 Uiso 1 1 calc R
C3 C 0.1323(8) 0.9634(7) 0.2953(4) 0.0442(16) Uani 1 1 d .
C4 C 0.2757(8) 0.9189(8) 0.2506(4) 0.0499(17) Uani 1 1 d .
H4B H 0.3040 0.8282 0.2285 0.060 Uiso 1 1 calc R
C5 C 0.3744(8) 1.0104(7) 0.2396(4) 0.0498(17) Uani 1 1 d .
H5A H 0.4707 0.9786 0.2104 0.060 Uiso 1 1 calc R
C6 C 0.0111(8) 0.7691(7) 0.2721(4) 0.0469(17) Uani 1 1 d .
C7 C -0.1165(10) 0.6981(9) 0.3069(4) 0.063(2) Uani 1 1 d .
H7A H -0.2080 0.7728 0.3240 0.076 Uiso 1 1 calc R
H7B H -0.0892 0.6449 0.3468 0.076 Uiso 1 1 calc R
C8 C -0.1518(10) 0.5933(8) 0.2578(4) 0.059(2) Uani 1 1 d .
H8A H -0.0566 0.5315 0.2330 0.071 Uiso 1 1 calc R
H8B H -0.2128 0.5315 0.2855 0.071 Uiso 1 1 calc R
C9 C -0.2367(10) 0.6716(8) 0.2053(4) 0.058(2) Uani 1 1 d .
H9A H -0.3383 0.7217 0.2297 0.070 Uiso 1 1 calc R
H9B H -0.1835 0.7438 0.1824 0.070 Uiso 1 1 calc R
C10 C -0.2498(10) 0.5716(8) 0.1520(4) 0.061(2) Uani 1 1 d .
H10A H -0.2967 0.4959 0.1756 0.073 Uiso 1 1 calc R
H10B H -0.1476 0.5256 0.1265 0.073 Uiso 1 1 calc R
C11 C -0.3405(9) 0.6403(8) 0.1004(4) 0.0487(17) Uani 1 1 d .
C12 C -0.3515(8) 0.5968(7) -0.0221(3) 0.0425(15) Uani 1 1 d .
C13 C -0.4761(8) 0.7067(8) -0.0266(4) 0.0552(19) Uani 1 1 d .
H13A H -0.5319 0.7632 0.0125 0.066 Uiso 1 1 calc R
C14 C -0.5161(8) 0.7313(8) -0.0896(4) 0.0543(19) Uani 1 1 d .
H14A H -0.5986 0.8073 -0.0919 0.065 Uiso 1 1 calc R
C15 C -0.3271(9) 0.5428(8) -0.1425(4) 0.0526(19) Uani 1 1 d .
H15A H -0.2768 0.4846 -0.1818 0.063 Uiso 1 1 calc R
C16 C -0.2785(9) 0.5122(8) -0.0824(4) 0.0538(19) Uani 1 1 d .
H16A H -0.1964 0.4348 -0.0813 0.065 Uiso 1 1 calc R
O3 O -0.0472(8) 0.3160(7) 0.0144(3) 0.0833(19) Uani 1 1 d .
O4 O 0.2154(11) 2.0098(11) 0.5671(4) 0.126(3) Uani 1 1 d .
N5 N 0.1274(7) 0.1246(7) 0.0401(4) 0.0657(18) Uani 1 1 d .
N6 N 0.4049(11) 1.8537(11) 0.4953(4) 0.100(3) Uani 1 1 d .
C17 C 0.1957(12) 0.0471(13) 0.0955(6) 0.110(4) Uani 1 1 d .
H17A H 0.1563 0.1025 0.1384 0.165 Uiso 1 1 calc R
H17B H 0.3048 0.0345 0.0824 0.165 Uiso 1 1 calc R
H17C H 0.1702 -0.0462 0.1018 0.165 Uiso 1 1 calc R
C18 C 0.1718(12) 0.0627(11) -0.0293(5) 0.090(3) Uani 1 1 d .
H18A H 0.1186 0.1256 -0.0592 0.135 Uiso 1 1 calc R
H18B H 0.1465 -0.0304 -0.0284 0.135 Uiso 1 1 calc R
H18C H 0.2801 0.0517 -0.0465 0.135 Uiso 1 1 calc R
C19 C 0.0206(10) 0.2462(9) 0.0548(5) 0.068(2) Uani 1 1 d .
H19A H -0.0047 0.2813 0.1006 0.082 Uiso 1 1 calc R
C20 C 0.531(2) 1.7273(18) 0.4869(8) 0.173(8) Uani 1 1 d .
H20A H 0.5446 1.6932 0.5320 0.260 Uiso 1 1 calc R
H20B H 0.6230 1.7531 0.4611 0.260 Uiso 1 1 calc R
H20C H 0.5091 1.6521 0.4620 0.260 Uiso 1 1 calc R
C21 C 0.380(2) 1.9097(17) 0.4331(7) 0.147(6) Uani 1 1 d .
H21A H 0.2983 1.9947 0.4415 0.221 Uiso 1 1 calc R
H21B H 0.3534 1.8386 0.4075 0.221 Uiso 1 1 calc R
H21C H 0.4716 1.9351 0.4065 0.221 Uiso 1 1 calc R
C22 C 0.3268(17) 1.9019(17) 0.5579(6) 0.118(4) Uani 1 1 d .
H22A H 0.3547 1.8546 0.5967 0.141 Uiso 1 1 calc R
O5 O -0.047(3) 0.519(2) 0.4527(11) 0.30(4) Uiso 0.25 1 d PD
O5' O -0.110(2) 0.5445(18) 0.481(2) 0.25(3) Uiso 0.25 1 d PD
C23 C -0.105(2) 0.386(2) 0.4760(14) 0.145(11) Uiso 0.50 1 d PD
C24 C -0.213(3) 0.363(4) 0.4327(19) 0.36(4) Uiso 0.50 1 d PD
C25 C 0.025(3) 0.565(2) 0.5070(12) 0.135(10) Uiso 0.50 1 d PD
C26 C 0.044(3) 0.717(2) 0.4940(15) 0.155(12) Uiso 0.50 1 d PD

loop_
_atom_site_aniso_label
_atom_site_aniso_U_11
_atom_site_aniso_U_22
_atom_site_aniso_U_33
_atom_site_aniso_U_23
_atom_site_aniso_U_13
_atom_site_aniso_U_12
Zn 0.0510(5) 0.0404(4) 0.0476(5) -0.0007(3) -0.0131(4) -0.0042(4)
I1 0.1014(5) 0.0563(3) 0.0595(3) -0.0148(3) -0.0135(3) -0.0152(3)
I2 0.0534(3) 0.0653(4) 0.0863(4) 0.0095(3) -0.0238(3) 0.0012(2)
O1 0.053(3) 0.069(4) 0.065(4) -0.021(3) -0.002(3) -0.008(3)
O2 0.069(4) 0.067(4) 0.056(3) -0.020(3) -0.017(3) 0.009(3)
N1 0.048(3) 0.039(3) 0.053(3) -0.008(3) -0.004(3) -0.003(3)
N2 0.053(4) 0.052(4) 0.048(3) -0.012(3) -0.006(3) -0.010(3)
N3 0.051(3) 0.038(3) 0.047(3) -0.003(3) -0.010(3) 0.003(3)
N4 0.048(3) 0.040(3) 0.044(3) -0.004(3) -0.012(3) 0.003(3)
C1 0.061(5) 0.044(4) 0.075(5) -0.021(4) 0.002(4) -0.004(4)
C2 0.049(4) 0.056(5) 0.073(5) -0.027(4) 0.010(4) -0.007(4)
C3 0.043(4) 0.040(4) 0.047(4) -0.005(3) -0.012(3) -0.002(3)
C4 0.049(4) 0.039(4) 0.055(4) -0.008(3) -0.010(3) 0.005(3)
C5 0.051(4) 0.042(4) 0.047(4) -0.004(3) -0.002(3) 0.000(3)
C6 0.046(4) 0.043(4) 0.050(4) -0.003(3) -0.017(3) -0.001(3)
C7 0.080(6) 0.066(5) 0.053(5) 0.000(4) -0.018(4) -0.033(4)
C8 0.071(5) 0.050(4) 0.065(5) 0.007(4) -0.029(4) -0.020(4)
C9 0.071(5) 0.041(4) 0.062(5) -0.007(3) -0.019(4) -0.006(4)
C10 0.077(6) 0.051(5) 0.056(5) -0.002(4) -0.022(4) -0.009(4)
C11 0.057(4) 0.042(4) 0.047(4) -0.002(3) -0.012(3) -0.011(3)
C12 0.044(4) 0.038(4) 0.041(4) 0.000(3) -0.009(3) -0.002(3)
C13 0.053(4) 0.049(4) 0.050(4) -0.015(3) -0.008(3) 0.015(3)
C14 0.047(4) 0.052(4) 0.049(4) -0.010(3) -0.010(3) 0.018(3)
C15 0.060(5) 0.044(4) 0.042(4) -0.010(3) -0.011(3) 0.014(3)
C16 0.061(5) 0.038(4) 0.051(4) -0.011(3) -0.013(4) 0.015(3)
O3 0.093(5) 0.063(4) 0.079(4) 0.003(3) -0.025(4) 0.019(3)
O4 0.118(7) 0.136(8) 0.095(6) -0.033(5) 0.024(5) -0.012(6)
N5 0.050(4) 0.052(4) 0.083(5) 0.007(4) -0.007(3) 0.004(3)
N6 0.104(7) 0.118(8) 0.059(5) -0.012(5) -0.006(5) 0.003(6)
C17 0.075(7) 0.114(9) 0.131(10) 0.043(8) -0.041(7) 0.009(6)
C18 0.079(7) 0.076(7) 0.099(8) -0.016(6) 0.012(6) -0.013(5)
C19 0.067(5) 0.058(5) 0.071(6) -0.001(4) -0.006(4) -0.004(4)
C20 0.185(17) 0.155(15) 0.132(13) -0.002(11) -0.022(12) 0.044(13)
C21 0.193(16) 0.155(14) 0.087(9) 0.017(9) -0.032(10) -0.030(12)
C22 0.128(11) 0.140(12) 0.079(8) -0.017(8) 0.005(8) -0.042(10)

loop_
_atom_type_symbol
_atom_type_description
_atom_type_scat_dispersion_real
_atom_type_scat_dispersion_imag
_atom_type_scat_source
C C 0.0033 0.0016 'International Tables Vol C Tables 4.2.6.8 and 6.1.1.4'
H H 0.0000 0.0000 'International Tables Vol C Tables 4.2.6.8 and 6.1.1.4'
N N 0.0061 0.0033 'International Tables Vol C Tables 4.2.6.8 and 6.1.1.4'
O O 0.0106 0.0060 'International Tables Vol C Tables 4.2.6.8 and 6.1.1.4'
Zn Zn 0.2839 1.4301 'International Tables Vol C Tables 4.2.6.8 and 6.1.1.4'
I I -0.4742 1.8119 'International Tables Vol C Tables 4.2.6.8 and 6.1.1.4'

loop_
_geom_angle_atom_site_label_1
_geom_angle_atom_site_label_2
_geom_angle_atom_site_label_3
_geom_angle
_geom_angle_site_symmetry_1
_geom_angle_site_symmetry_3
N1 Zn N4 99.3(2) . 2_575
N1 Zn I2 107.92(16) . .
N4 Zn I2 108.81(16) 2_575 .
N1 Zn I1 109.40(15) . .
N4 Zn I1 109.20(15) 2_575 .
I2 Zn I1 120.16(4) . .
C1 N1 C5 116.8(6) . .
C1 N1 Zn 122.0(5) . .
C5 N1 Zn 121.0(5) . .
C3 N2 C6 126.6(6) . .
C3 N2 H2A 116.7 . .
C6 N2 H2A 116.7 . .
C11 N3 C12 128.6(6) . .
C11 N3 H3A 115.7 . .
C12 N3 H3A 115.7 . .
C14 N4 C15 116.3(6) . .
C14 N4 Zn 121.8(4) . 2_575
C15 N4 Zn 121.0(4) . 2_575
N1 C1 C2 123.5(7) . .
N1 C1 H1A 118.3 . .
C2 C1 H1A 118.3 . .
C1 C2 C3 120.2(7) . .
C1 C2 H2B 119.9 . .
C3 C2 H2B 119.9 . .
N2 C3 C4 124.7(6) . .
N2 C3 C2 118.3(6) . .
C4 C3 C2 117.0(7) . .
C5 C4 C3 119.1(6) . .
C5 C4 H4B 120.5 . .
C3 C4 H4B 120.5 . .
N1 C5 C4 123.4(6) . .
N1 C5 H5A 118.3 . .
C4 C5 H5A 118.3 . .
O1 C6 N2 122.3(7) . .
O1 C6 C7 124.9(7) . .
N2 C6 C7 112.8(6) . .
C6 C7 C8 113.1(7) . .
C6 C7 H7A 109.0 . .
C8 C7 H7A 109.0 . .
C6 C7 H7B 109.0 . .
C8 C7 H7B 109.0 . .
H7A C7 H7B 107.8 . .
C9 C8 C7 112.7(6) . .
C9 C8 H8A 109.0 . .
C7 C8 H8A 109.0 . .
C9 C8 H8B 109.0 . .
C7 C8 H8B 109.0 . .
H8A C8 H8B 107.8 . .
C10 C9 C8 112.3(6) . .
C10 C9 H9A 109.1 . .
C8 C9 H9A 109.1 . .
C10 C9 H9B 109.1 . .
C8 C9 H9B 109.1 . .
H9A C9 H9B 107.9 . .
C9 C10 C11 115.4(6) . .
C9 C10 H10A 108.4 . .
C11 C10 H10A 108.4 . .
C9 C10 H10B 108.4 . .
C11 C10 H10B 108.4 . .
H10A C10 H10B 107.5 . .
O2 C11 N3 123.1(7) . .
O2 C11 C10 124.6(7) . .
N3 C11 C10 112.2(6) . .
C13 C12 N3 124.4(6) . .
C13 C12 C16 116.9(6) . .
N3 C12 C16 118.6(6) . .
C14 C13 C12 119.0(6) . .
C14 C13 H13A 120.5 . .
C12 C13 H13A 120.5 . .
N4 C14 C13 124.4(6) . .
N4 C14 H14A 117.8 . .
C13 C14 H14A 117.8 . .
N4 C15 C16 123.1(6) . .
N4 C15 H15A 118.4 . .
C16 C15 H15A 118.4 . .
C15 C16 C12 120.1(6) . .
C15 C16 H16A 119.9 . .
C12 C16 H16A 119.9 . .
C19 N5 C18 120.2(8) . .
C19 N5 C17 120.4(8) . .
C18 N5 C17 119.3(8) . .
C22 N6 C21 126.7(13) . .
C22 N6 C20 120.5(12) . .
C21 N6 C20 112.8(11) . .
N5 C17 H17A 109.5 . .
N5 C17 H17B 109.5 . .
H17A C17 H17B 109.5 . .
N5 C17 H17C 109.5 . .
H17A C17 H17C 109.5 . .
H17B C17 H17C 109.5 . .
N5 C18 H18A 109.5 . .
N5 C18 H18B 109.5 . .
H18A C18 H18B 109.5 . .
N5 C18 H18C 109.5 . .
H18A C18 H18C 109.5 . .
H18B C18 H18C 109.5 . .
O3 C19 N5 126.2(9) . .
O3 C19 H19A 116.9 . .
N5 C19 H19A 116.9 . .
N6 C20 H20A 109.5 . .
N6 C20 H20B 109.5 . .
H20A C20 H20B 109.5 . .
N6 C20 H20C 109.5 . .
H20A C20 H20C 109.5 . .
H20B C20 H20C 109.5 . .
N6 C21 H21A 109.5 . .
N6 C21 H21B 109.5 . .
H21A C21 H21B 109.5 . .
N6 C21 H21C 109.5 . .
H21A C21 H21C 109.5 . .
H21B C21 H21C 109.5 . .
O4 C22 N6 122.2(14) . .
O4 C22 H22A 118.9 . .
N6 C22 H22A 118.9 . .
O5' O5 C25 78(3) . 2_566
O5' O5 C25 76.2(9) . .
C25 O5 C25 65.5(19) 2_566 .
O5' O5 C23 76.2(9) . .
C25 O5 C23 45.9(18) 2_566 .
C25 O5 C23 109.52(10) . .
O5 O5' C25 66(3) . 2_566
O5 O5' C25 76.2(9) . .
C25 O5' C25 64.0(17) 2_566 .
O5 O5' C23 76.2(9) . .
C25 O5' C23 45.5(17) 2_566 .
C25 O5' C23 109.52(10) . .
C25 C23 C26 81.2(19) 2_566 2_566
C25 C23 C24 157.8(19) 2_566 .
C26 C23 C24 119.1(17) 2_566 .
C25 C23 O5 48.3(18) 2_566 .
C26 C23 O5 127.1(18) 2_566 .
C24 C23 O5 109.51(10) . .
C25 C23 O5' 52.6(17) 2_566 .
C26 C23 O5' 130.8(19) 2_566 .
C24 C23 O5' 109.51(10) . .
O5 C23 O5' 27.5(18) . .
C23 C25 O5 86(2) 2_566 2_566
C23 C25 O5' 82(2) 2_566 2_566
O5 C25 O5' 36(3) 2_566 2_566
C23 C25 C25 150(3) 2_566 2_566
O5 C25 C25 69.8(18) 2_566 2_566
O5' C25 C25 68.0(17) 2_566 2_566
C23 C25 O5 153(3) 2_566 .
O5 C25 O5 114.5(18) 2_566 .
O5' C25 O5 104(2) 2_566 .
C25 C25 O5 44.7(14) 2_566 .
C23 C25 O5' 162.1(17) 2_566 .
O5 C25 O5' 109(2) 2_566 .
O5' C25 O5' 116.0(17) 2_566 .
C25 C25 O5' 48.0(12) 2_566 .
O5 C25 O5' 27.5(18) . .
C23 C25 C26 53.4(16) 2_566 .
O5 C25 C26 136.0(19) 2_566 .
O5' C25 C26 132.2(18) 2_566 .
C25 C25 C26 154.1(13) 2_566 .
O5 C25 C26 109.50(10) . .
O5' C25 C26 109.51(10) . .
C23 C26 C25 45.4(16) 2_566 .

loop_
_geom_bond_atom_site_label_1
_geom_bond_atom_site_label_2
_geom_bond_distance
_geom_bond_site_symmetry_2
Zn N1 2.050(6) .
Zn N4 2.050(5) 2_575
Zn I2 2.5434(10) .
Zn I1 2.5515(10) .
O1 C6 1.212(8) .
O2 C11 1.201(8) .
N1 C1 1.338(9) .
N1 C5 1.350(9) .
N2 C3 1.373(9) .
N2 C6 1.381(9) .
N2 H2A 0.8600 .
N3 C11 1.377(9) .
N3 C12 1.388(8) .
N3 H3A 0.8600 .
N4 C14 1.335(8) .
N4 C15 1.346(8) .
N4 Zn 2.050(5) 2_575
C1 C2 1.350(11) .
C1 H1A 0.9300 .
C2 C3 1.396(10) .
C2 H2B 0.9300 .
C3 C4 1.393(10) .
C4 C5 1.370(10) .
C4 H4B 0.9300 .
C5 H5A 0.9300 .
C6 C7 1.503(11) .
C7 C8 1.542(10) .
C7 H7A 0.9700 .
C7 H7B 0.9700 .
C8 C9 1.513(10) .
C8 H8A 0.9700 .
C8 H8B 0.9700 .
C9 C10 1.479(10) .
C9 H9A 0.9700 .
C9 H9B 0.9700 .
C10 C11 1.501(10) .
C10 H10A 0.9700 .
C10 H10B 0.9700 .
C12 C13 1.383(9) .
C12 C16 1.398(9) .
C13 C14 1.373(10) .
C13 H13A 0.9300 .
C14 H14A 0.9300 .
C15 C16 1.360(10) .
C15 H15A 0.9300 .
C16 H16A 0.9300 .
O3 C19 1.213(10) .
O4 C22 1.259(16) .
N5 C19 1.325(10) .
N5 C18 1.437(12) .
N5 C17 1.477(11) .
N6 C22 1.314(14) .
N6 C21 1.366(14) .
N6 C20 1.452(16) .
C17 H17A 0.9600 .
C17 H17B 0.9600 .
C17 H17C 0.9600 .
C18 H18A 0.9600 .
C18 H18B 0.9600 .
C18 H18C 0.9600 .
C19 H19A 0.9300 .
C20 H20A 0.9600 .
C20 H20B 0.9600 .
C20 H20C 0.9600 .
C21 H21A 0.9600 .
C21 H21B 0.9600 .
C21 H21C 0.9600 .
C22 H22A 0.9300 .
O5 O5' 0.71(5) .
O5 C25 1.12(3) 2_566
O5 C25 1.4999(10) .
O5 C23 1.4999(11) .
O5' C25 1.20(3) 2_566
O5' C25 1.4999(11) .
O5' C23 1.4999(11) .
C23 C25 1.08(3) 2_566
C23 C26 1.22(3) 2_566
C23 C24 1.4999(10) .
C25 C23 1.08(3) 2_566
C25 O5 1.12(3) 2_566
C25 O5' 1.20(3) 2_566
C25 C25 1.45(4) 2_566
C25 C26 1.5000(11) .
C26 C23 1.22(3) 2_566
